data_1533623
loop_
_publ_author_name
'Guskos, N.'
'Typek, J.'
'Wabia, M.'
'Beskrovnyi, A.'
'Gasiorek, G.'
'Kurzawa, M.'
'Anagnostakis, E.A.'

_publ_section_title
;
 Neutron studies of cation disorder in Zn2 Fe V3 O11-d
;
_journal_name_full 'Journal of Alloys Compd.'
_journal_page_first 47
_journal_page_last 52
_journal_volume 377
_journal_year 2004
_chemical_formula_sum 'Fe O10.88 V3 Zn2'
_chemical_name_systematic 'Zn2 Fe (V3 O10.88)'
_space_group_IT_number 2
_symmetry_space_group_name_Hall '-P 1'
_symmetry_space_group_name_H-M 'P -1'
_cell_angle_alpha 97.556
_cell_angle_beta 102.65
_cell_angle_gamma 101.308
_cell_formula_units_Z 2
_cell_length_a 6.4538
_cell_length_b 6.8393
_cell_length_c 9.9924
_cell_volume 414.926
_citation_journal_id_ASTM JALCEU
_cod_data_source_file Guskos_JALCEU_2004_1548.cif
_cod_data_source_block Fe1O10.88V3Zn2
_cod_original_cell_volume 414.9261
_cod_original_formula_sum 'Fe1 O10.88 V3 Zn2'
_cod_database_code 1533623

loop_
_symmetry_equiv_pos_as_xyz
x,y,z
-x,-y,-z

loop_
_atom_site_label
_atom_site_type_symbol
_atom_site_fract_x
_atom_site_fract_y
_atom_site_fract_z
_atom_site_occupancy
_atom_site_U_iso_or_equiv
O6 O-2 0.1589 0.1937 0.2231 1 0.0
O11 O-2 -0.0067 0.7851 0.5061 1 0.0
Fe1 Fe+3 0.23 0.4984 0.2222 0.974 0.0
O10 O-2 0.3816 0.4141 0.7099 1 0.0
Zn2 Zn+2 0.23 0.4984 0.2222 0.026 0.0
V2 V+4 0.6933 0.572 0.122 1 0.0
V3 V+4 0.2639 0.3294 0.5318 1 0.0
O3 O-2 0.7047 0.0685 -0.0397 1 0.0
V1 V+4 0.6705 -0.0192 0.7931 1 0.0
O9 O-2 0.2882 0.524 0.4306 1 0.0
O7 O-2 0.3677 0.4811 0.0815 1 0.0
Fe2 Fe+3 0.84 0.1283 0.1706 0.026 0.0
Zn1 Zn+2 0.3082 0.8336 0.4978 1 0.0
O8 O-2 0.3844 0.1515 0.4924 0.93 0.0
O1 O-2 0.3871 0.8675 0.7155 1 0.0
O2 O-2 0.7584 0.1923 0.7283 1 0.0
O4 O-2 0.824 0.7993 0.1686 1 0.0
O5 O-2 0.8889 0.4367 0.1544 0.95 0.0
Zn3 Zn+2 0.84 0.1283 0.1706 0.974 0.0
